data_4515315
loop_
_publ_author_name
'Zhang, Yong-Zheng'
'He, Tao'
'Kong, Xiang-Jing'
'Lv, Xiu-Liang'
'Wu, Xue-Qian'
'Li, Jian-Rong'

_publ_section_title
;
 Tuning Water Sorption in Highly Stable Zr(IV)-Metal-Organic Frameworks
 through Local Functionalization of Metal Clusters.
;
_journal_issue 33
_journal_name_full 'ACS applied materials &amp; interfaces'
_journal_page_first 27868
_journal_page_last 27874
_journal_paper_doi 10.1021/acsami.8b09333
_journal_volume 10
_journal_year 2018
_chemical_formula_moiety '0.13(C744 H432 O280 Zr48), 6(O)'
_chemical_formula_sum 'C93 H54 O41 Zr6'
_chemical_formula_weight 2374.68
_space_group_crystal_system cubic
_space_group_IT_number 212
_space_group_name_Hall 'P 4acd 2ab 3'
_space_group_name_H-M_alt 'P 43 3 2'
_atom_sites_solution_hydrogens mixed
_audit_creation_date 2018-02-05
_audit_creation_method
;
Olex2 1.2-alpha
(compiled 2017.08.10 svn.r3458 for OlexSys, GUI svn.r5381)
;
_cell_angle_alpha 90
_cell_angle_beta 90
_cell_angle_gamma 90
_cell_formula_units_Z 8
_cell_length_a 32.8463(4)
_cell_length_b 32.8463(4)
_cell_length_c 32.8463(4)
_cell_measurement_reflns_used 6844
_cell_measurement_temperature 100.01(10)
_cell_measurement_theta_max 72.0780
_cell_measurement_theta_min 4.0020
_cell_volume 35437.2(7)
_computing_cell_refinement 'CrysAlisPro 1.171.39.32a (Rigaku OD, 2017)'
_computing_data_collection 'CrysAlisPro 1.171.39.32a (Rigaku OD, 2017)'
_computing_data_reduction 'CrysAlisPro 1.171.39.32a (Rigaku OD, 2017)'
_computing_molecular_graphics 'Olex2 (Dolomanov et al., 2009)'
_computing_publication_material 'Olex2 (Dolomanov et al., 2009)'
_computing_structure_refinement 'ShelXL (Sheldrick, 2015)'
_diffrn_ambient_environment N~2~
_diffrn_ambient_temperature 100.01(10)
_diffrn_detector 'CCD plate'
_diffrn_detector_area_resol_mean 10.3376
_diffrn_detector_type AtlasS2
_diffrn_measured_fraction_theta_full 0.987
_diffrn_measured_fraction_theta_max 0.999
_diffrn_measurement_details
;
List of Runs (angles in degrees, time in seconds):

  # Type    Start    End  Width  t~exp~   \w     \q     \k     \f   Frames
--------------------------------------------------------------------------
  1  \w    -40.00  16.25   0.75   30.00    --  -41.94  77.00-180.00   75
  2  \w     80.00 124.25   0.75   60.00    --  107.13  77.00-150.00   59
  3  \w     75.00 131.25   0.75   60.00    --  107.13  77.00 -30.00   75
;
_diffrn_measurement_device 'four-circle diffractometer'
_diffrn_measurement_device_type 'SuperNova, Dual, Cu at home/near, AtlasS2'
_diffrn_measurement_method '\w scans'
_diffrn_orient_matrix_type 'CrysAlisPro convention (1999,Acta A55,543-557)'
_diffrn_orient_matrix_UB_11 0.0317727000
_diffrn_orient_matrix_UB_12 0.0240670000
_diffrn_orient_matrix_UB_13 -0.0247226000
_diffrn_orient_matrix_UB_21 -0.0260082000
_diffrn_orient_matrix_UB_22 -0.0053236000
_diffrn_orient_matrix_UB_23 -0.0386928000
_diffrn_orient_matrix_UB_31 -0.0226849000
_diffrn_orient_matrix_UB_32 0.0398550000
_diffrn_orient_matrix_UB_33 0.0097262000
_diffrn_radiation_monochromator mirror
_diffrn_radiation_probe x-ray
_diffrn_radiation_type CuK\a
_diffrn_radiation_wavelength 1.54184
_diffrn_reflns_av_R_equivalents 0.0741
_diffrn_reflns_av_unetI/netI 0.0863
_diffrn_reflns_Laue_measured_fraction_full 0.987
_diffrn_reflns_Laue_measured_fraction_max 0.999
_diffrn_reflns_limit_h_max 31
_diffrn_reflns_limit_h_min -33
_diffrn_reflns_limit_k_max 18
_diffrn_reflns_limit_k_min -39
_diffrn_reflns_limit_l_max 28
_diffrn_reflns_limit_l_min -39
_diffrn_reflns_number 32741
_diffrn_reflns_point_group_measured_fraction_full 0.986
_diffrn_reflns_point_group_measured_fraction_max 1.000
_diffrn_reflns_theta_full 67.684
_diffrn_reflns_theta_max 67.080
_diffrn_reflns_theta_min 3.806
_diffrn_source 'micro-focus sealed X-ray tube'
_diffrn_source_type 'SuperNova (Cu) X-ray Source'
_exptl_absorpt_coefficient_mu 3.221
_exptl_absorpt_correction_T_max 1.00000
_exptl_absorpt_correction_T_min 0.81553
_exptl_absorpt_correction_type multi-scan
_exptl_absorpt_process_details
;
CrysAlisPro 1.171.39.32a (Rigaku Oxford Diffraction, 2017)
Empirical absorption correction using spherical harmonics,
 implemented in SCALE3 ABSPACK scaling algorithm.
;
_exptl_crystal_colour 'light colourless'
_exptl_crystal_density_diffrn 0.890
_exptl_crystal_description block
_exptl_crystal_F_000 9440
_exptl_crystal_size_max 0.06
_exptl_crystal_size_mid 0.06
_exptl_crystal_size_min 0.04
_refine_diff_density_max 0.539
_refine_diff_density_min -0.369
_refine_diff_density_rms 0.063
_refine_ls_abs_structure_details
;
 Flack x determined using 2923 quotients [(I+)-(I-)]/[(I+)+(I-)]
 (Parsons, Flack and Wagner, Acta Cryst. B69 (2013) 249-259).
;
_refine_ls_abs_structure_Flack 0.348(9)
_refine_ls_extinction_method none
_refine_ls_goodness_of_fit_ref 0.997
_refine_ls_hydrogen_treatment constr
_refine_ls_matrix_type full
_refine_ls_number_parameters 412
_refine_ls_number_reflns 10574
_refine_ls_number_restraints 0
_refine_ls_restrained_S_all 0.997
_refine_ls_R_factor_all 0.0655
_refine_ls_R_factor_gt 0.0508
_refine_ls_shift/su_max 0.007
_refine_ls_shift/su_mean 0.001
_refine_ls_structure_factor_coef Fsqd
_refine_ls_weighting_details 'w=1/[\s^2^(Fo^2^)+(0.0574P)^2^] where P=(Fo^2^+2Fc^2^)/3'
_refine_ls_weighting_scheme calc
_refine_ls_wR_factor_gt 0.1189
_refine_ls_wR_factor_ref 0.1262
_reflns_Friedel_coverage 0.762
_reflns_Friedel_fraction_full 0.986
_reflns_Friedel_fraction_max 1.000
_reflns_number_gt 8328
_reflns_number_total 10574
_reflns_threshold_expression 'I > 2\s(I)'
_cod_data_source_file am8b09333_si_005.cif
_cod_data_source_block BUT-46F-RH15
_cod_original_cell_volume 35437.2(13)
_cod_database_code 4515315
_shelxl_version_number 2014-1
_chemical_oxdiff_formula 'C H O Zr'
_shelx_space_group_comment
;
The symmetry employed for this shelxl refinement is uniquely defined
by the following loop, which should always be used as a source of
symmetry information in preference to the above space-group names.
They are only intended as comments.
;
_shelx_estimated_absorpt_t_max 0.882
_shelx_estimated_absorpt_t_min 0.830
_reflns_odcompleteness_completeness 99.90
_reflns_odcompleteness_iscentric 1
_reflns_odcompleteness_theta 66.97
_olex2_refinement_description
;
1. Fixed Uiso
 At 1.2 times of:
  All C(H) groups
 At 1.5 times of:
  All O(H,H) groups
2.a Rotating group:
 O12(H12A,H12B)
2.b Aromatic/amide H refined with riding coordinates:
 C26(H26), C18(H18), C25(H25), C22(H22), C19(H19), C3(H3), C28(H28), C23(H23),
 C4(H4), C13(H13), C15(H15), C29(H29), C10(H10), C6(H6), C7(H7), C01A(H01A)
;
_olex2_submission_special_instructions 'No special instructions were received'
_oxdiff_exptl_absorpt_empirical_details
;
Empirical correction (ABSPACK) includes:
- Absorption correction using spherical harmonics
- Frame scaling
- Detector area scaling
;
_oxdiff_exptl_absorpt_empirical_full_max 1.251
_oxdiff_exptl_absorpt_empirical_full_min 0.878

loop_
_space_group_symop_operation_xyz
'x, y, z'
'-x+1/2, -y, z+1/2'
'-x, y+1/2, -z+1/2'
'x+1/2, -y+1/2, -z'
'z, x, y'
'z+1/2, -x+1/2, -y'
'-z+1/2, -x, y+1/2'
'-z, x+1/2, -y+1/2'
'y, z, x'
'-y, z+1/2, -x+1/2'
'y+1/2, -z+1/2, -x'
'-y+1/2, -z, x+1/2'
'y+1/4, x+3/4, -z+3/4'
'-y+1/4, -x+1/4, -z+1/4'
'y+3/4, -x+3/4, z+1/4'
'-y+3/4, x+1/4, z+3/4'
'x+1/4, z+3/4, -y+3/4'
'-x+3/4, z+1/4, y+3/4'
'-x+1/4, -z+1/4, -y+1/4'
'x+3/4, -z+3/4, y+1/4'
'z+1/4, y+3/4, -x+3/4'
'z+3/4, -y+3/4, x+1/4'
'-z+3/4, y+1/4, x+3/4'
'-z+1/4, -y+1/4, -x+1/4'

loop_
_atom_site_label
_atom_site_type_symbol
_atom_site_fract_x
_atom_site_fract_y
_atom_site_fract_z
_atom_site_U_iso_or_equiv
_atom_site_adp_type
_atom_site_occupancy
_atom_site_site_symmetry_order
_atom_site_calc_flag
_atom_site_refinement_flags_posn
_atom_site_refinement_flags_adp
_atom_site_refinement_flags_occupancy
Zr1 Zr 0.72018(2) 0.27816(2) 0.30694(2) 0.03151(17) Uani 1 1 d . . .
Zr2 Zr 0.73235(2) 0.31762(2) 0.20854(2) 0.03605(19) Uani 1 1 d . . .
O11 O 0.75655(14) 0.32426(14) 0.27161(15) 0.0274(11) Uani 1 1 d . . .
O10 O 0.70346(16) 0.27741(14) 0.24594(13) 0.0281(11) Uani 1 1 d . . .
O4 O 0.56984(16) 0.56733(17) 0.41945(16) 0.0403(14) Uani 1 1 d . . .
O8 O 0.78729(18) 0.28729(18) 0.21271(18) 0.036(2) Uani 1 3 d S T P
O3 O 0.56378(18) 0.50265(18) 0.39696(16) 0.0429(15) Uani 1 1 d . . .
O13 O 0.71346(17) 0.21346(17) 0.28654(17) 0.032(2) Uani 1 3 d S T P
O6 O 0.36220(15) 0.72367(18) 0.23978(18) 0.0420(14) Uani 1 1 d . . .
O5 O 0.34513(15) 0.75945(19) 0.18441(17) 0.0420(14) Uani 1 1 d . . .
O7 O 0.7465(2) 0.3315(2) 0.14490(17) 0.0549(18) Uani 1 1 d . . .
O12 O 0.6816(2) 0.33563(18) 0.3160(2) 0.0616(19) Uani 1 1 d . . .
H12A H 0.6639 0.3317 0.3352 0.092 Uiso 1 1 d GR . .
H12B H 0.6667 0.3398 0.2946 0.092 Uiso 1 1 d GR . .
O1 O 0.7051(2) 0.37212(19) 0.2272(2) 0.074(2) Uani 1 1 d . . .
C20 C 0.4107(3) 0.7326(3) 0.1900(3) 0.043(2) Uani 1 1 d . . .
O2 O 0.7395(3) 0.40176(18) 0.2800(2) 0.079(3) Uani 1 1 d . . .
C27 C 0.5711(3) 0.5407(3) 0.3915(3) 0.049(2) Uani 1 1 d . . .
C30 C 0.5812(3) 0.5498(3) 0.3493(3) 0.046(2) Uani 1 1 d . . .
C21 C 0.3695(3) 0.7393(3) 0.2061(3) 0.056(3) Uani 1 1 d . . .
C26 C 0.5794(3) 0.5198(3) 0.3183(2) 0.049(2) Uani 1 1 d . . .
H26 H 0.5711 0.4936 0.3250 0.058 Uiso 1 1 calc R . .
O9 O 0.7951(3) 0.2797(3) 0.1298(2) 0.096(3) Uani 1 1 d . . .
C18 C 0.4814(3) 0.7175(3) 0.2004(3) 0.051(2) Uani 1 1 d . . .
H18 H 0.5029 0.7125 0.2182 0.061 Uiso 1 1 calc R . .
C25 C 0.5896(3) 0.5282(3) 0.2790(3) 0.045(2) Uani 1 1 d . . .
H25 H 0.5880 0.5078 0.2595 0.054 Uiso 1 1 calc R . .
C2 C 0.6958(3) 0.4426(3) 0.2386(3) 0.054(3) Uani 1 1 d . . .
C17 C 0.4890(3) 0.7172(3) 0.1593(3) 0.052(3) Uani 1 1 d . . .
C22 C 0.4183(3) 0.7352(3) 0.1496(3) 0.059(3) Uani 1 1 d . . .
H22 H 0.3976 0.7431 0.1319 0.071 Uiso 1 1 calc R . .
C5 C 0.6595(3) 0.5160(3) 0.2163(3) 0.058(3) Uani 1 1 d . . .
C19 C 0.4429(3) 0.7251(3) 0.2168(3) 0.054(3) Uani 1 1 d . . .
H19 H 0.4387 0.7251 0.2448 0.065 Uiso 1 1 calc R . .
C24 C 0.6025(3) 0.5678(3) 0.2675(3) 0.053(3) Uani 1 1 d . . .
C3 C 0.7018(3) 0.4765(2) 0.2625(3) 0.055(3) Uani 1 1 d . . .
H3 H 0.7181 0.4753 0.2856 0.066 Uiso 1 1 calc R . .
C28 C 0.5938(3) 0.5908(3) 0.3398(3) 0.058(3) Uani 1 1 d . . .
H28 H 0.5956 0.6111 0.3595 0.070 Uiso 1 1 calc R . .
C23 C 0.4573(3) 0.7261(3) 0.1342(3) 0.051(2) Uani 1 1 d . . .
H23 H 0.4615 0.7262 0.1062 0.061 Uiso 1 1 calc R . .
C14 C 0.5824(3) 0.6539(3) 0.1440(3) 0.070(4) Uani 1 1 d . . .
C4 C 0.6829(4) 0.5128(3) 0.2512(3) 0.067(3) Uani 1 1 d . . .
H4 H 0.6861 0.5356 0.2676 0.081 Uiso 1 1 calc R . .
C13 C 0.6527(4) 0.5662(3) 0.1631(3) 0.083(4) Uani 1 1 d . . .
H13 H 0.6725 0.5515 0.1491 0.100 Uiso 1 1 calc R . .
C15 C 0.5466(3) 0.6730(3) 0.1608(3) 0.061(3) Uani 1 1 d . . .
H15 H 0.5358 0.6627 0.1848 0.073 Uiso 1 1 calc R . .
C11 C 0.6045(3) 0.6222(3) 0.1662(3) 0.061(3) Uani 1 1 d . . .
C16 C 0.5283(3) 0.7049(3) 0.1435(3) 0.058(3) Uani 1 1 d . . .
C12 C 0.6350(3) 0.6006(3) 0.1445(3) 0.065(3) Uani 1 1 d . . .
C8 C 0.6413(3) 0.5537(3) 0.2021(3) 0.058(3) Uani 1 1 d . . .
C9 C 0.6127(4) 0.5773(3) 0.2243(3) 0.062(3) Uani 1 1 d . . .
C29 C 0.6032(3) 0.5981(3) 0.2975(3) 0.060(3) Uani 1 1 d . . .
H29 H 0.6100 0.6244 0.2897 0.073 Uiso 1 1 calc R . .
C10 C 0.5949(3) 0.6105(3) 0.2042(3) 0.069(4) Uani 1 1 d . . .
H10 H 0.5752 0.6253 0.2181 0.083 Uiso 1 1 calc R . .
C1 C 0.7151(5) 0.4037(3) 0.2493(3) 0.085(5) Uani 1 1 d . . .
C6 C 0.6539(3) 0.4819(3) 0.1950(3) 0.063(3) Uani 1 1 d . . .
H6 H 0.6377 0.4831 0.1719 0.076 Uiso 1 1 calc R . .
C7 C 0.6710(4) 0.4448(4) 0.2055(3) 0.076(4) Uani 1 1 d . . .
H7 H 0.6656 0.4217 0.1900 0.091 Uiso 1 1 calc R . .
C01A C 0.7729(6) 0.3163(5) 0.1214(4) 0.118(6) Uani 1 1 d . . .
H01A H 0.7782 0.3297 0.0971 0.141 Uiso 1 1 calc R . .
O0AA O 0.6121(11) 0.3550(10) 0.2821(10) 0.50(2) Uiso 1 1 d . . .
O1AA O 0.6446(7) 0.3883(7) 0.3323(6) 0.315(12) Uiso 1 1 d . . .

loop_
_atom_site_aniso_label
_atom_site_aniso_U_11
_atom_site_aniso_U_22
_atom_site_aniso_U_33
_atom_site_aniso_U_23
_atom_site_aniso_U_13
_atom_site_aniso_U_12
Zr1 0.0335(4) 0.0340(4) 0.0271(3) -0.0043(3) -0.0045(3) 0.0038(3)
Zr2 0.0438(4) 0.0320(4) 0.0323(4) -0.0017(3) -0.0084(3) 0.0075(3)
O11 0.023(2) 0.024(2) 0.035(3) -0.001(2) -0.017(2) 0.011(2)
O10 0.050(3) 0.017(2) 0.017(2) -0.0109(19) -0.014(2) -0.002(2)
O4 0.043(3) 0.045(3) 0.033(3) 0.010(3) 0.029(3) 0.007(3)
O8 0.036(2) 0.036(2) 0.036(2) -0.018(3) -0.018(3) 0.018(3)
O3 0.046(3) 0.051(4) 0.032(3) 0.012(3) 0.021(3) 0.005(3)
O13 0.032(2) 0.032(2) 0.032(2) -0.022(3) -0.022(3) 0.022(3)
O6 0.018(3) 0.056(4) 0.053(4) 0.018(3) 0.006(3) 0.003(3)
O5 0.013(2) 0.070(4) 0.043(3) -0.006(3) 0.004(2) 0.018(3)
O7 0.071(5) 0.072(5) 0.022(3) 0.011(3) 0.011(3) -0.001(4)
O12 0.080(5) 0.046(4) 0.059(4) -0.025(3) 0.005(4) 0.021(4)
O1 0.095(6) 0.046(4) 0.082(5) -0.034(4) -0.050(5) 0.035(4)
C20 0.037(5) 0.050(5) 0.040(5) 0.008(4) 0.005(4) 0.001(4)
O2 0.142(8) 0.026(3) 0.068(5) -0.015(3) -0.033(5) 0.027(4)
C27 0.043(5) 0.057(6) 0.049(6) 0.024(5) 0.021(4) 0.008(5)
C30 0.049(5) 0.044(5) 0.045(5) 0.020(4) 0.006(4) 0.012(4)
C21 0.045(6) 0.058(6) 0.066(7) 0.011(5) 0.030(5) -0.002(5)
C26 0.077(7) 0.040(5) 0.029(4) 0.024(4) 0.029(4) 0.012(5)
O9 0.091(6) 0.129(8) 0.068(5) 0.045(5) 0.006(5) -0.029(6)
C18 0.038(5) 0.072(7) 0.043(5) 0.012(5) 0.013(4) 0.015(5)
C25 0.061(6) 0.040(5) 0.034(4) 0.001(4) 0.009(4) 0.012(4)
C2 0.086(7) 0.033(5) 0.042(5) 0.016(4) 0.003(5) 0.024(5)
C17 0.069(6) 0.047(5) 0.041(5) 0.010(4) 0.028(5) 0.024(5)
C22 0.039(5) 0.090(8) 0.048(6) 0.004(5) 0.016(5) 0.013(5)
C5 0.080(7) 0.058(6) 0.035(5) 0.000(5) 0.006(5) 0.028(6)
C19 0.049(5) 0.061(6) 0.052(6) -0.001(5) 0.024(5) 0.001(5)
C24 0.071(7) 0.040(5) 0.047(5) 0.015(4) 0.018(5) 0.029(5)
C3 0.096(8) 0.026(4) 0.043(5) 0.017(4) 0.004(5) 0.015(5)
C28 0.077(7) 0.057(6) 0.041(5) 0.025(5) 0.022(5) 0.011(5)
C23 0.059(6) 0.058(6) 0.037(5) 0.015(5) 0.014(4) 0.017(5)
C14 0.075(7) 0.071(7) 0.064(6) 0.040(6) 0.051(6) 0.058(6)
C4 0.105(9) 0.034(5) 0.063(7) -0.003(5) 0.034(6) 0.032(6)
C13 0.118(10) 0.080(8) 0.052(6) 0.048(6) 0.039(6) 0.065(8)
C15 0.064(6) 0.060(6) 0.059(6) 0.042(5) 0.036(5) 0.035(5)
C11 0.071(7) 0.053(6) 0.059(6) 0.038(5) 0.028(5) 0.031(5)
C16 0.057(6) 0.059(6) 0.058(6) 0.029(5) 0.016(5) 0.015(5)
C12 0.073(7) 0.062(7) 0.060(6) 0.035(5) 0.043(6) 0.036(6)
C8 0.094(8) 0.044(5) 0.036(5) 0.025(4) 0.037(5) 0.008(5)
C9 0.097(8) 0.050(6) 0.038(5) 0.012(5) 0.017(5) 0.032(6)
C29 0.089(8) 0.054(6) 0.038(5) 0.015(5) 0.023(5) 0.025(6)
C10 0.086(8) 0.049(6) 0.074(7) 0.037(5) 0.053(6) 0.027(6)
C1 0.161(13) 0.045(6) 0.049(6) -0.016(5) -0.030(7) 0.061(7)
C6 0.081(8) 0.061(7) 0.047(6) -0.002(5) -0.018(5) 0.036(6)
C7 0.107(10) 0.080(8) 0.041(6) -0.001(6) -0.023(6) 0.025(7)
C01A 0.174(17) 0.099(11) 0.079(10) 0.046(9) -0.004(11) 0.024(12)

loop_
_atom_type_symbol
_atom_type_description
_atom_type_scat_dispersion_real
_atom_type_scat_dispersion_imag
_atom_type_scat_source
C C 0.0181 0.0091 'International Tables Vol C Tables 4.2.6.8 and 6.1.1.4'
H H 0.0000 0.0000 'International Tables Vol C Tables 4.2.6.8 and 6.1.1.4'
O O 0.0492 0.0322 'International Tables Vol C Tables 4.2.6.8 and 6.1.1.4'
Zr Zr -0.1862 2.2449 'International Tables Vol C Tables 4.2.6.8 and 6.1.1.4'

loop_
_geom_angle_atom_site_label_1
_geom_angle_atom_site_label_2
_geom_angle_atom_site_label_3
_geom_angle
_geom_angle_site_symmetry_1
_geom_angle_site_symmetry_3
Zr1 Zr1 Zr1 60.0 11_556 8_645
Zr1 Zr1 Zr2 89.920(16) 11_556 .
Zr1 Zr1 Zr2 59.567(18) 8_645 .
Zr2 Zr1 Zr1 60.329(18) 11_556 11_556
Zr2 Zr1 Zr1 90.362(16) 11_556 8_645
Zr2 Zr1 Zr2 60.44(3) 11_556 .
O11 Zr1 Zr1 96.74(12) . 11_556
O11 Zr1 Zr1 95.13(12) . 8_645
O11 Zr1 Zr2 40.17(11) . 11_556
O11 Zr1 Zr2 38.31(12) . .
O11 Zr1 O5 139.02(19) . 3_645
O11 Zr1 O12 78.9(2) . .
O10 Zr1 Zr1 32.38(13) . 8_645
O10 Zr1 Zr1 83.62(13) . 11_556
O10 Zr1 Zr1 32.56(13) 11_556 11_556
O10 Zr1 Zr1 83.75(13) 11_556 8_645
O10 Zr1 Zr2 31.84(13) 11_556 11_556
O10 Zr1 Zr2 83.43(15) 11_556 .
O10 Zr1 Zr2 83.51(15) . 11_556
O10 Zr1 Zr2 31.27(14) . .
O10 Zr1 O11 71.93(17) 11_556 .
O10 Zr1 O11 69.58(18) . .
O10 Zr1 O10 94.4(3) 11_556 .
O10 Zr1 O3 143.3(2) . 13_545
O10 Zr1 O3 82.9(2) 11_556 13_545
O10 Zr1 O13 71.15(19) 11_556 .
O10 Zr1 O13 70.97(19) . .
O10 Zr1 O6 142.9(2) . 9
O10 Zr1 O6 82.6(2) 11_556 9
O10 Zr1 O5 82.3(2) . 3_645
O10 Zr1 O5 141.6(2) 11_556 3_645
O10 Zr1 O12 147.0(2) 11_556 .
O10 Zr1 O12 89.3(2) . .
O3 Zr1 Zr1 165.28(15) 13_545 8_645
O3 Zr1 Zr1 109.74(15) 13_545 11_556
O3 Zr1 Zr2 75.01(15) 13_545 11_556
O3 Zr1 Zr2 112.61(16) 13_545 .
O3 Zr1 O11 74.9(2) 13_545 .
O3 Zr1 O13 139.61(17) 13_545 .
O3 Zr1 O6 73.3(2) 13_545 9
O3 Zr1 O5 121.5(2) 13_545 3_645
O3 Zr1 O12 74.9(2) 13_545 .
O13 Zr1 Zr1 38.64(13) . 8_645
O13 Zr1 Zr1 38.64(13) . 11_556
O13 Zr1 Zr2 94.94(19) . .
O13 Zr1 Zr2 95.7(2) . 11_556
O13 Zr1 O11 122.4(3) . .
O13 Zr1 O5 71.6(2) . 3_645
O13 Zr1 O12 139.9(2) . .
O6 Zr1 Zr1 111.00(16) 9 8_645
O6 Zr1 Zr1 74.06(14) 9 11_556
O6 Zr1 Zr2 163.96(14) 9 .
O6 Zr1 Zr2 109.16(16) 9 11_556
O6 Zr1 O11 141.1(2) 9 .
O6 Zr1 O13 73.1(2) 9 .
O6 Zr1 O5 77.9(2) 9 3_645
O6 Zr1 O12 113.0(2) 9 .
O5 Zr1 Zr1 109.46(16) 3_645 11_556
O5 Zr1 Zr1 73.10(15) 3_645 8_645
O5 Zr1 Zr2 109.04(14) 3_645 .
O5 Zr1 Zr2 163.46(15) 3_645 11_556
O5 Zr1 O12 71.4(2) 3_645 .
O12 Zr1 Zr1 172.68(18) . 11_556
O12 Zr1 Zr1 114.26(18) . 8_645
O12 Zr1 Zr2 116.97(18) . 11_556
O12 Zr1 Zr2 83.00(18) . .
Zr1 Zr2 Zr1 60.11(2) 8_645 .
Zr1 Zr2 Zr2 90.075(16) 8_645 11_556
Zr1 Zr2 Zr2 89.639(16) . 8_645
Zr1 Zr2 Zr2 60.160(19) 8_645 8_645
Zr1 Zr2 Zr2 59.406(18) . 11_556
Zr2 Zr2 Zr2 60.0 11_556 8_645
O11 Zr2 Zr1 39.55(13) 8_645 8_645
O11 Zr2 Zr1 38.74(13) . .
O11 Zr2 Zr1 95.96(12) 8_645 .
O11 Zr2 Zr1 96.06(13) . 8_645
O11 Zr2 Zr2 96.20(11) . 8_645
O11 Zr2 Zr2 38.28(12) 8_645 8_645
O11 Zr2 Zr2 95.24(12) 8_645 11_556
O11 Zr2 Zr2 39.32(12) . 11_556
O11 Zr2 O11 123.0(2) . 8_645
O11 Zr2 O4 135.03(19) . 21_545
O11 Zr2 O9 131.8(3) 8_645 11_556
O11 Zr2 O9 74.7(3) . 11_556
O10 Zr2 Zr1 32.36(12) . 8_645
O10 Zr2 Zr1 31.95(12) . .
O10 Zr2 Zr2 83.08(14) . 11_556
O10 Zr2 Zr2 83.57(14) . 8_645
O10 Zr2 O11 71.83(17) . 8_645
O10 Zr2 O11 70.69(18) . .
O10 Zr2 O4 79.7(2) . 21_545
O10 Zr2 O8 93.1(3) . .
O10 Zr2 O7 144.0(2) . .
O10 Zr2 O1 100.3(3) . .
O10 Zr2 O9 145.3(2) . 11_556
O4 Zr2 Zr1 105.88(15) 21_545 .
O4 Zr2 Zr1 73.12(14) 21_545 8_645
O4 Zr2 Zr2 113.56(14) 21_545 8_645
O4 Zr2 Zr2 162.28(15) 21_545 11_556
O4 Zr2 O11 75.53(18) 21_545 8_645
O4 Zr2 O9 126.3(3) 21_545 11_556
O8 Zr2 Zr1 82.0(2) . .
O8 Zr2 Zr1 82.6(2) . 8_645
O8 Zr2 Zr2 31.72(9) . 11_556
O8 Zr2 Zr2 31.72(9) . 8_645
O8 Zr2 O11 69.93(16) . 8_645
O8 Zr2 O11 70.97(15) . .
O8 Zr2 O4 145.23(16) . 21_545
O8 Zr2 O7 88.7(3) . .
O8 Zr2 O1 140.0(2) . .
O8 Zr2 O9 77.1(3) . 11_556
O7 Zr2 Zr1 112.97(19) . 8_645
O7 Zr2 Zr1 168.96(19) . .
O7 Zr2 Zr2 114.11(18) . 11_556
O7 Zr2 Zr2 79.32(19) . 8_645
O7 Zr2 O11 75.2(2) . 8_645
O7 Zr2 O11 142.3(2) . .
O7 Zr2 O4 78.6(2) . 21_545
O7 Zr2 O9 69.8(3) . 11_556
O1 Zr2 Zr1 126.3(2) . 8_645
O1 Zr2 Zr1 89.9(2) . .
O1 Zr2 Zr2 112.84(18) . 11_556
O1 Zr2 Zr2 171.6(2) . 8_645
O1 Zr2 O11 78.3(2) . .
O1 Zr2 O11 150.0(2) . 8_645
O1 Zr2 O4 74.6(2) . 21_545
O1 Zr2 O7 101.1(3) . .
O1 Zr2 O9 70.5(3) . 11_556
O9 Zr2 Zr1 113.4(2) 11_556 .
O9 Zr2 Zr1 159.5(3) 11_556 8_645
O9 Zr2 Zr2 102.1(2) 11_556 8_645
O9 Zr2 Zr2 71.1(3) 11_556 11_556
Zr1 O11 Zr2 100.28(17) . 11_556
Zr2 O11 Zr1 102.95(19) . .
Zr2 O11 Zr2 102.4(2) . 11_556
Zr1 O10 Zr1 115.1(2) 8_645 .
Zr2 O10 Zr1 115.8(2) . 8_645
Zr2 O10 Zr1 116.8(2) . .
C27 O4 Zr2 132.5(5) . 23_554
Zr2 O8 Zr2 116.56(17) . 11_556
Zr2 O8 Zr2 116.57(17) 8_645 11_556
Zr2 O8 Zr2 116.57(17) . 8_645
C27 O3 Zr1 132.0(5) . 13_545
Zr1 O13 Zr1 102.7(3) 8_645 .
Zr1 O13 Zr1 102.7(3) 8_645 11_556
Zr1 O13 Zr1 102.7(3) 11_556 .
C21 O6 Zr1 133.4(6) . 5
C21 O5 Zr1 132.8(5) . 3_655
C01A O7 Zr2 130.3(8) . .
Zr1 O12 H12A 110.0 . .
Zr1 O12 H12B 109.5 . .
H12A O12 H12B 103.8 . .
C1 O1 Zr2 137.2(7) . .
C22 C20 C21 120.8(9) . .
C22 C20 C19 119.4(8) . .
C19 C20 C21 119.8(8) . .
O4 C27 O3 124.4(8) . .
O4 C27 C30 123.7(8) . .
O3 C27 C30 111.9(9) . .
C26 C30 C27 122.2(8) . .
C26 C30 C28 120.3(8) . .
C28 C30 C27 117.6(9) . .
O6 C21 O5 126.7(8) . .
O6 C21 C20 115.8(9) . .
O5 C21 C20 117.5(8) . .
C30 C26 H26 119.0 . .
C25 C26 C30 122.0(8) . .
C25 C26 H26 119.0 . .
C01A O9 Zr2 132.7(8) . 8_645
C17 C18 H18 118.5 . .
C17 C18 C19 122.9(9) . .
C19 C18 H18 118.5 . .
C26 C25 H25 119.6 . .
C26 C25 C24 120.7(8) . .
C24 C25 H25 119.6 . .
C3 C2 C1 120.4(9) . .
C7 C2 C3 119.9(9) . .
C7 C2 C1 119.7(10) . .
C18 C17 C16 121.2(9) . .
C23 C17 C18 117.1(8) . .
C23 C17 C16 121.5(9) . .
C20 C22 H22 119.9 . .
C20 C22 C23 120.3(9) . .
C23 C22 H22 119.9 . .
C4 C5 C8 124.1(10) . .
C6 C5 C4 116.5(9) . .
C6 C5 C8 119.4(10) . .
C20 C19 C18 118.3(9) . .
C20 C19 H19 120.8 . .
C18 C19 H19 120.8 . .
C25 C24 C9 120.8(9) . .
C29 C24 C25 117.9(8) . .
C29 C24 C9 121.2(9) . .
C2 C3 H3 120.8 . .
C2 C3 C4 118.4(10) . .
C4 C3 H3 120.8 . .
C30 C28 H28 122.4 . .
C30 C28 C29 115.1(9) . .
C29 C28 H28 122.4 . .
C17 C23 C22 121.6(8) . .
C17 C23 H23 119.2 . .
C22 C23 H23 119.2 . .
C14 C14 C15 117.5(5) 14_665 .
C14 C14 C11 120.9(5) 14_665 .
C15 C14 C11 121.6(8) . .
C5 C4 C3 122.3(10) . .
C5 C4 H4 118.9 . .
C3 C4 H4 118.9 . .
C12 C13 H13 119.2 . .
C8 C13 H13 119.2 . .
C8 C13 C12 121.5(9) . .
C14 C15 H15 118.4 . .
C16 C15 C14 123.1(8) . .
C16 C15 H15 118.4 . .
C12 C11 C14 117.1(8) . .
C10 C11 C14 123.4(9) . .
C10 C11 C12 119.2(8) . .
C15 C16 C17 117.9(8) . .
C15 C16 C16 119.0(6) . 14_665
C16 C16 C17 122.4(6) 14_665 .
C13 C12 C12 120.8(6) . 14_665
C11 C12 C13 118.3(8) . .
C11 C12 C12 120.8(5) . 14_665
C13 C8 C5 115.9(8) . .
C13 C8 C9 119.1(9) . .
C9 C8 C5 124.9(8) . .
C8 C9 C24 121.5(8) . .
C10 C9 C24 121.1(8) . .
C10 C9 C8 117.4(8) . .
C24 C29 C28 123.8(9) . .
C24 C29 H29 118.1 . .
C28 C29 H29 118.1 . .
C11 C10 C9 124.1(9) . .
C11 C10 H10 117.9 . .
C9 C10 H10 117.9 . .
O1 C1 C2 116.7(10) . .
O2 C1 O1 123.4(8) . .
O2 C1 C2 119.9(9) . .
C5 C6 H6 118.1 . .
C5 C6 C7 123.7(10) . .
C7 C6 H6 118.1 . .
C2 C7 C6 119.1(11) . .
C2 C7 H7 120.4 . .
C6 C7 H7 120.4 . .
O7 C01A O9 124.3(12) . .
O7 C01A H01A 117.9 . .
O9 C01A H01A 117.9 . .

loop_
_geom_bond_atom_site_label_1
_geom_bond_atom_site_label_2
_geom_bond_distance
_geom_bond_site_symmetry_2
Zr1 Zr1 3.4976(11) 8_645
Zr1 Zr1 3.4976(11) 11_556
Zr1 Zr2 3.4786(10) 11_556
Zr1 Zr2 3.5054(9) .
Zr1 O11 2.251(5) .
Zr1 O10 2.078(4) .
Zr1 O10 2.068(4) 11_556
Zr1 O3 2.191(5) 13_545
Zr1 O13 2.239(4) .
Zr1 O6 2.213(5) 9
Zr1 O5 2.249(5) 3_645
Zr1 O12 2.294(6) .
Zr2 Zr1 3.4786(10) 8_645
Zr2 Zr2 3.5150(12) 11_556
Zr2 Zr2 3.5151(12) 8_645
Zr2 O11 2.230(5) .
Zr2 O11 2.281(4) 8_645
Zr2 O10 2.038(5) .
Zr2 O4 2.266(5) 21_545
Zr2 O8 2.066(2) .
Zr2 O7 2.190(6) .
Zr2 O1 2.092(6) .
Zr2 O9 2.326(8) 11_556
O11 Zr2 2.281(4) 11_556
O10 Zr1 2.068(4) 8_645
O4 Zr2 2.266(5) 23_554
O4 C27 1.267(11) .
O8 Zr2 2.066(2) 11_556
O8 Zr2 2.066(2) 8_645
O3 Zr1 2.191(5) 13_545
O3 C27 1.287(11) .
O13 Zr1 2.239(4) 8_645
O13 Zr1 2.239(4) 11_556
O6 Zr1 2.213(5) 5
O6 C21 1.244(11) .
O5 Zr1 2.249(5) 3_655
O5 C21 1.259(12) .
O7 C01A 1.262(17) .
O12 H12A 0.8669 .
O12 H12B 0.8658 .
O1 C1 1.309(12) .
C20 C21 1.469(12) .
C20 C22 1.353(12) .
C20 C19 1.397(13) .
O2 C1 1.290(13) .
C27 C30 1.457(12) .
C30 C26 1.419(13) .
C30 C28 1.441(13) .
C26 H26 0.9300 .
C26 C25 1.361(11) .
O9 Zr2 2.326(8) 8_645
O9 C01A 1.432(16) .
C18 H18 0.9300 .
C18 C17 1.373(12) .
C18 C19 1.396(11) .
C25 H25 0.9300 .
C25 C24 1.420(12) .
C2 C3 1.378(13) .
C2 C1 1.467(12) .
C2 C7 1.362(14) .
C17 C23 1.360(14) .
C17 C16 1.450(13) .
C22 H22 0.9300 .
C22 C23 1.411(12) .
C5 C4 1.382(15) .
C5 C8 1.452(13) .
C5 C6 1.333(14) .
C19 H19 0.9300 .
C24 C9 1.492(12) .
C24 C29 1.399(13) .
C3 H3 0.9300 .
C3 C4 1.396(12) .
C28 H28 0.9300 .
C28 C29 1.445(12) .
C23 H23 0.9300 .
C14 C14 1.399(17) 14_665
C14 C15 1.444(11) .
C14 C11 1.463(12) .
C4 H4 0.9300 .
C13 H13 0.9300 .
C13 C12 1.409(12) .
C13 C8 1.394(12) .
C15 H15 0.9300 .
C15 C16 1.333(12) .
C11 C12 1.420(13) .
C11 C10 1.345(13) .
C16 C16 1.444(18) 14_665
C12 C12 1.446(17) 14_665
C8 C9 1.422(13) .
C9 C10 1.400(13) .
C29 H29 0.9300 .
C10 H10 0.9300 .
C6 H6 0.9300 .
C6 C7 1.384(13) .
C7 H7 0.9300 .
C01A H01A 0.9300 .

loop_
_smtbx_masks_void_nr
_smtbx_masks_void_average_x
_smtbx_masks_void_average_y
_smtbx_masks_void_average_z
_smtbx_masks_void_volume
_smtbx_masks_void_count_electrons
1 -0.232 -0.171 -0.591 21313.0 4840.3
